data_4341485
loop_
_publ_author_name
'Shankar, Bhaskaran'
'Elumalai, Palani'
'Deval Sathiyashivan, Shankar'
'Sathiyendiran, Malaichamy'

_publ_section_title
;
 Spheroid metallocavitands with eight calixarene-shaped receptors on the
 surface.
;
_journal_issue 19
_journal_name_full 'Inorganic chemistry'
_journal_page_first 10018
_journal_page_last 10020
_journal_paper_doi 10.1021/ic5014895
_journal_volume 53
_journal_year 2014
_chemical_formula_moiety 'C108 H66 N30 O18 Re6, 4(C3 H6 O)'
_chemical_formula_sum 'C120 H90 N30 O22 Re6'
_chemical_formula_weight 3421.42
_chemical_name_systematic
;
 ?
;
_space_group_IT_number 14
_symmetry_cell_setting monoclinic
_symmetry_space_group_name_Hall '-P 2yn'
_symmetry_space_group_name_H-M 'P 1 21/n 1'
_atom_sites_solution_hydrogens geom
_atom_sites_solution_primary direct
_atom_sites_solution_secondary difmap
_audit_creation_method SHELXL-97
_cell_angle_alpha 90.00
_cell_angle_beta 105.158(4)
_cell_angle_gamma 90.00
_cell_formula_units_Z 2
_cell_length_a 15.6698(5)
_cell_length_b 25.8978(7)
_cell_length_c 15.7823(6)
_cell_measurement_reflns_used 34212
_cell_measurement_temperature 150(2)
_cell_measurement_theta_max 26.37
_cell_measurement_theta_min 3.09
_cell_volume 6181.8(4)
_computing_cell_refinement 'CrysAlis RED (Oxford, 2011)'
_computing_data_collection 'CrysAlis RED (Oxford, 2011)'
_computing_data_reduction 'CrysAlis RED (Oxford, 2011)'
_computing_molecular_graphics 'ORTEP-3 (Farrugia, 1997)'
_computing_publication_material 'SHELXL-97 (Sheldrick, 2008)'
_computing_structure_refinement 'SHELXL-97 (Sheldrick, 2008)'
_computing_structure_solution 'SHELXS-97 (Sheldrick, 1990)'
_diffrn_ambient_temperature 150(2)
_diffrn_detector_area_resol_mean 15.9853
_diffrn_measured_fraction_theta_full 0.998
_diffrn_measured_fraction_theta_max 0.998
_diffrn_measurement_device_type 'Xcalibur, Sapphire3'
_diffrn_measurement_method 'w scans'
_diffrn_radiation_monochromator graphite
_diffrn_radiation_source 'fine-focus sealed tube'
_diffrn_radiation_type MoK\a
_diffrn_radiation_wavelength 0.71073
_diffrn_reflns_av_R_equivalents 0.0600
_diffrn_reflns_av_sigmaI/netI 0.0423
_diffrn_reflns_limit_h_max 19
_diffrn_reflns_limit_h_min -19
_diffrn_reflns_limit_k_max 32
_diffrn_reflns_limit_k_min -32
_diffrn_reflns_limit_l_max 19
_diffrn_reflns_limit_l_min -19
_diffrn_reflns_number 84951
_diffrn_reflns_theta_full 26.37
_diffrn_reflns_theta_max 26.37
_diffrn_reflns_theta_min 3.09
_exptl_absorpt_coefficient_mu 5.932
_exptl_absorpt_correction_T_max 0.3986
_exptl_absorpt_correction_T_min 0.2607
_exptl_absorpt_correction_type multi-scan
_exptl_absorpt_process_details
;
CrysAlisPro, Agilent Technologies,
Version 1.171.34.49 (release 20-01-2011 CrysAlis171 .NET)
(compiled Jan 20 2011,15:58:25)
Empirical absorption correction using spherical harmonics,
 implemented in SCALE3 ABSPACK scaling algorithm.
;
_exptl_crystal_colour 'pale yellow'
_exptl_crystal_density_diffrn 1.838
_exptl_crystal_density_method 'not measured'
_exptl_crystal_description irregular
_exptl_crystal_F_000 3292
_exptl_crystal_size_max 0.31
_exptl_crystal_size_mid 0.25
_exptl_crystal_size_min 0.19
_refine_diff_density_max 6.779
_refine_diff_density_min -2.389
_refine_diff_density_rms 0.198
_refine_ls_extinction_method none
_refine_ls_goodness_of_fit_ref 1.116
_refine_ls_hydrogen_treatment constr
_refine_ls_matrix_type fullcycle
_refine_ls_number_parameters 802
_refine_ls_number_reflns 12614
_refine_ls_number_restraints 0
_refine_ls_restrained_S_all 1.116
_refine_ls_R_factor_all 0.0874
_refine_ls_R_factor_gt 0.0694
_refine_ls_shift/su_max 0.002
_refine_ls_shift/su_mean 0.001
_refine_ls_structure_factor_coef Fsqd
_refine_ls_weighting_details 'calc w=1/[\s^2^(Fo^2^)+(0.0631P)^2^+74.7166P] where P=(Fo^2^+2Fc^2^)/3'
_refine_ls_weighting_scheme calc
_refine_ls_wR_factor_gt 0.1554
_refine_ls_wR_factor_ref 0.1655
_reflns_number_gt 10143
_reflns_number_total 12614
_reflns_threshold_expression >2\s(I)
_cod_data_source_file ic5014895_si_007.cif
_cod_data_source_block 2
_cod_original_cell_volume 6181.8(3)
_cod_original_sg_symbol_H-M P21/n
_cod_database_code 4341485

loop_
_symmetry_equiv_pos_as_xyz
'x, y, z'
'-x+1/2, y+1/2, -z+1/2'
'-x, -y, -z'
'x-1/2, -y-1/2, z-1/2'

loop_
_atom_site_label
_atom_site_type_symbol
_atom_site_fract_x
_atom_site_fract_y
_atom_site_fract_z
_atom_site_U_iso_or_equiv
_atom_site_adp_type
_atom_site_occupancy
_atom_site_symmetry_multiplicity
_atom_site_calc_flag
_atom_site_refinement_flags
Re1 Re 1.03902(3) -0.159753(16) 0.82790(3) 0.03833(12) Uani 1 1 d .
Re2 Re 1.36298(3) -0.023548(18) 0.82282(3) 0.05131(15) Uani 1 1 d .
Re3 Re 0.73558(3) 0.208066(17) 0.43114(3) 0.04544(14) Uani 1 1 d .
N1 N 1.1951(6) -0.0891(3) 0.8201(6) 0.046(2) Uani 1 1 d .
N2 N 1.1149(6) -0.0892(3) 0.8320(6) 0.041(2) Uani 1 1 d .
N3 N 1.2313(6) -0.0428(3) 0.8334(6) 0.042(2) Uani 1 1 d .
N4 N 1.2916(6) 0.0386(3) 0.7411(6) 0.043(2) Uani 1 1 d .
N5 N 1.1852(5) 0.0794(3) 0.6408(5) 0.0357(19) Uani 1 1 d .
N6 N 0.8666(6) -0.0560(3) 0.6464(6) 0.0375(19) Uani 1 1 d .
N7 N 0.9329(6) -0.1123(3) 0.7476(6) 0.040(2) Uani 1 1 d .
N8 N 0.6639(6) 0.0647(4) 0.3013(7) 0.050(2) Uani 1 1 d .
N9 N 0.6945(7) 0.1119(4) 0.3118(7) 0.057(3) Uani 1 1 d .
N10 N 0.6976(6) 0.1315(4) 0.3911(7) 0.054(3) Uani 1 1 d .
N11 N 0.8207(7) 0.1677(4) 0.5454(6) 0.047(2) Uani 1 1 d .
N12 N 0.9182(6) 0.1098(3) 0.6197(5) 0.0379(19) Uani 1 1 d .
N13 N 0.9340(5) 0.1768(3) 0.2980(6) 0.0375(19) Uani 1 1 d .
N14 N 0.8534(6) 0.1772(3) 0.3087(6) 0.039(2) Uani 1 1 d .
N15 N 0.8532(6) 0.1979(3) 0.3863(6) 0.040(2) Uani 1 1 d .
O1 O 0.6203(7) 0.2471(5) 0.2552(7) 0.097(4) Uani 1 1 d .
O2 O 1.5434(7) 0.0125(5) 0.8079(11) 0.121(5) Uani 1 1 d .
O3 O 1.4457(10) -0.1195(5) 0.9226(11) 0.140(6) Uani 1 1 d .
O4 O 1.4020(9) 0.0338(5) 0.9970(8) 0.110(5) Uani 1 1 d .
O5 O 0.9246(9) -0.2576(4) 0.8122(8) 0.095(4) Uani 1 1 d .
O6 O 1.0008(10) -0.1402(4) 1.0046(7) 0.097(4) Uani 1 1 d .
O7 O 1.2000(9) -0.2182(6) 0.9321(9) 0.124(5) Uani 1 1 d .
O8 O 0.7802(10) 0.3200(4) 0.4889(8) 0.104(4) Uani 1 1 d .
O9 O 0.5715(9) 0.2244(5) 0.4983(8) 0.100(4) Uani 1 1 d .
O10 O 1.2902(10) 0.1142(6) 0.5045(10) 0.123(5) Uani 1 1 d .
O11 O 0.798(2) 0.0588(11) 0.748(2) 0.240(13) Uani 1 1 d .
C1 C 1.2404(9) 0.1702(4) 0.6784(8) 0.052(3) Uani 1 1 d .
H1 H 1.1956 0.1876 0.6356 0.063 Uiso 1 1 calc R
C2 C 1.3080(11) 0.1964(5) 0.7358(10) 0.070(4) Uani 1 1 d .
H2 H 1.3091 0.2330 0.7333 0.083 Uiso 1 1 calc R
C3 C 1.3745(10) 0.1712(5) 0.7970(10) 0.070(4) Uani 1 1 d .
H3 H 1.4208 0.1908 0.8339 0.084 Uiso 1 1 calc R
C4 C 1.3746(9) 0.1199(5) 0.8051(9) 0.062(4) Uani 1 1 d .
H4 H 1.4192 0.1030 0.8488 0.075 Uiso 1 1 calc R
C5 C 1.3076(7) 0.0914(4) 0.7480(7) 0.042(2) Uani 1 1 d .
C6 C 1.2422(7) 0.1175(4) 0.6871(7) 0.041(2) Uani 1 1 d .
C7 C 1.2186(6) 0.0341(4) 0.6753(7) 0.036(2) Uani 1 1 d .
H7 H 1.1926 0.0018 0.6548 0.044 Uiso 1 1 calc R
C8 C 1.1127(7) 0.0889(4) 0.5641(7) 0.036(2) Uani 1 1 d .
H8A H 1.1372 0.1013 0.5159 0.044 Uiso 1 1 calc R
H8B H 1.0754 0.1169 0.5778 0.044 Uiso 1 1 calc R
C9 C 1.0547(6) 0.0421(4) 0.5318(6) 0.032(2) Uani 1 1 d .
C10 C 0.9837(6) 0.0314(4) 0.5680(6) 0.033(2) Uani 1 1 d .
C11 C 0.9708(7) 0.0634(4) 0.6439(7) 0.040(2) Uani 1 1 d .
H11A H 0.9424 0.0415 0.6801 0.048 Uiso 1 1 calc R
H11B H 1.0297 0.0734 0.6810 0.048 Uiso 1 1 calc R
C12 C 0.9288(6) -0.0105(4) 0.5356(6) 0.032(2) Uani 1 1 d .
C13 C 0.8480(7) -0.0209(4) 0.5708(7) 0.039(2) Uani 1 1 d .
H13A H 0.8262 0.0124 0.5880 0.046 Uiso 1 1 calc R
H13B H 0.8003 -0.0359 0.5231 0.046 Uiso 1 1 calc R
C14 C 0.6452(7) 0.0516(4) 0.3782(9) 0.053(3) Uani 1 1 d .
C15 C 0.6644(9) 0.0911(5) 0.4328(9) 0.059(3) Uani 1 1 d .
C16 C 0.6503(10) 0.0906(6) 0.5164(11) 0.070(4) Uani 1 1 d .
H16 H 0.6640 0.1198 0.5540 0.084 Uiso 1 1 calc R
C17 C 0.6161(10) 0.0466(6) 0.5421(11) 0.073(4) Uani 1 1 d .
H17 H 0.6061 0.0443 0.5988 0.087 Uiso 1 1 calc R
C18 C 0.5957(11) 0.0042(6) 0.4831(13) 0.081(5) Uani 1 1 d .
H18 H 0.5709 -0.0260 0.5012 0.097 Uiso 1 1 calc R
C19 C 0.6098(10) 0.0050(6) 0.4038(12) 0.075(4) Uani 1 1 d .
H19 H 0.5969 -0.0241 0.3658 0.090 Uiso 1 1 calc R
C26 C 0.6645(9) 0.2342(6) 0.3210(9) 0.059(3) Uani 1 1 d .
C27 C 0.7666(11) 0.2784(5) 0.4682(9) 0.066(4) Uani 1 1 d .
C28 C 0.8644(7) 0.1242(4) 0.5420(7) 0.042(3) Uani 1 1 d .
H28 H 0.8582 0.1049 0.4895 0.051 Uiso 1 1 calc R
C29 C 0.9082(9) 0.1482(4) 0.6791(8) 0.053(3) Uani 1 1 d .
C30 C 0.8455(9) 0.1828(5) 0.6323(8) 0.056(3) Uani 1 1 d .
C31 C 1.1070(10) 0.0617(5) 0.9057(9) 0.060(3) Uani 1 1 d .
H31 H 1.1081 0.0969 0.9225 0.072 Uiso 1 1 calc R
C32 C 1.0330(11) 0.0321(5) 0.9061(9) 0.069(4) Uani 1 1 d .
H32 H 0.9860 0.0478 0.9244 0.083 Uiso 1 1 calc R
C33 C 1.0251(9) -0.0194(5) 0.8807(8) 0.054(3) Uani 1 1 d .
H33 H 0.9737 -0.0392 0.8795 0.065 Uiso 1 1 calc R
C34 C 1.1767(9) 0.0422(4) 0.8826(8) 0.050(3) Uani 1 1 d .
H34 H 1.2273 0.0627 0.8839 0.060 Uiso 1 1 calc R
C35 C 1.0985(8) -0.0402(4) 0.8568(7) 0.042(3) Uani 1 1 d .
C36 C 1.1720(8) -0.0105(4) 0.8561(7) 0.046(3) Uani 1 1 d .
C38 C 0.9679(10) -0.2215(5) 0.8183(9) 0.059(3) Uani 1 1 d .
C39 C 1.1403(9) -0.1962(5) 0.8920(8) 0.061(3) Uani 1 1 d .
C40 C 1.0140(10) -0.1460(4) 0.9379(8) 0.055(3) Uani 1 1 d .
C41 C 1.4760(9) -0.0019(6) 0.8118(12) 0.076(5) Uani 1 1 d .
C42 C 1.3873(9) 0.0126(5) 0.9325(10) 0.069(4) Uani 1 1 d .
C44 C 0.8220(13) 0.2252(6) 0.6738(9) 0.092(6) Uani 1 1 d .
H44 H 0.7801 0.2496 0.6426 0.110 Uiso 1 1 calc R
C45 C 0.860(2) 0.2308(7) 0.7590(12) 0.147(12) Uani 1 1 d .
H45 H 0.8417 0.2589 0.7889 0.176 Uiso 1 1 calc R
C46 C 0.9238(18) 0.1983(7) 0.8061(10) 0.125(9) Uani 1 1 d .
H46 H 0.9526 0.2061 0.8655 0.150 Uiso 1 1 calc R
C47 C 0.9470(14) 0.1538(6) 0.7678(9) 0.090(6) Uani 1 1 d .
H47 H 0.9869 0.1290 0.8006 0.108 Uiso 1 1 calc R
C48 C 0.9398(7) -0.0825(4) 0.6821(6) 0.034(2) Uani 1 1 d .
H48 H 0.9920 -0.0802 0.6623 0.040 Uiso 1 1 calc R
C49 C 0.8049(8) -0.0696(4) 0.6920(9) 0.050(3) Uani 1 1 d .
C50 C 0.8481(8) -0.1052(4) 0.7567(8) 0.046(3) Uani 1 1 d .
C51 C 0.8045(10) -0.1261(6) 0.8146(10) 0.069(4) Uani 1 1 d .
H51 H 0.8329 -0.1504 0.8581 0.082 Uiso 1 1 calc R
C52 C 0.7198(12) -0.1109(8) 0.8074(14) 0.106(7) Uani 1 1 d .
H52 H 0.6888 -0.1242 0.8470 0.127 Uiso 1 1 calc R
C53 C 0.6778(12) -0.0760(8) 0.7423(15) 0.114(8) Uani 1 1 d .
H53 H 0.6187 -0.0661 0.7391 0.137 Uiso 1 1 calc R
C54 C 0.7180(10) -0.0556(6) 0.6836(12) 0.082(5) Uani 1 1 d .
H54 H 0.6878 -0.0328 0.6386 0.098 Uiso 1 1 calc R
C56 C 1.4158(10) -0.0837(6) 0.8870(12) 0.084(5) Uani 1 1 d .
C57 C 0.9889(7) 0.1974(4) 0.3705(7) 0.039(2) Uani 1 1 d .
C58 C 0.6332(10) 0.2170(6) 0.4743(10) 0.068(4) Uani 1 1 d .
C59 C 0.9388(7) 0.2116(4) 0.4253(7) 0.041(3) Uani 1 1 d .
C60 C 0.9762(9) 0.2381(5) 0.5054(8) 0.056(3) Uani 1 1 d .
H60 H 0.9421 0.2482 0.5443 0.067 Uiso 1 1 calc R
C61 C 1.0648(9) 0.2481(5) 0.5224(9) 0.064(4) Uani 1 1 d .
H61 H 1.0930 0.2654 0.5755 0.077 Uiso 1 1 calc R
C62 C 1.1150(9) 0.2345(6) 0.4666(10) 0.070(4) Uani 1 1 d .
H62 H 1.1759 0.2433 0.4824 0.084 Uiso 1 1 calc R
C63 C 1.0816(8) 0.2088(5) 0.3895(9) 0.057(3) Uani 1 1 d .
H63 H 1.1169 0.1993 0.3514 0.069 Uiso 1 1 calc R
C64 C 1.3512(12) 0.1428(6) 0.5063(13) 0.082(5) Uani 1 1 d .
C65 C 1.3490(17) 0.1778(10) 0.4319(17) 0.156(11) Uani 1 1 d .
H65A H 1.2928 0.1736 0.3872 0.234 Uiso 1 1 calc R
H65B H 1.3980 0.1694 0.4063 0.234 Uiso 1 1 calc R
H65C H 1.3548 0.2136 0.4527 0.234 Uiso 1 1 calc R
C66 C 1.4318(13) 0.1422(9) 0.5808(15) 0.111(7) Uani 1 1 d .
H66A H 1.4246 0.1166 0.6243 0.167 Uiso 1 1 calc R
H66B H 1.4408 0.1764 0.6081 0.167 Uiso 1 1 calc R
H66C H 1.4831 0.1330 0.5594 0.167 Uiso 1 1 calc R
C67 C 0.756(3) 0.072(2) 0.801(3) 0.21(2) Uani 1 1 d .
C68 C 0.700(4) 0.1176(17) 0.801(4) 0.29(3) Uani 1 1 d .
H68A H 0.6989 0.1390 0.7493 0.428 Uiso 1 1 calc R
H68B H 0.7233 0.1379 0.8542 0.428 Uiso 1 1 calc R
H68C H 0.6395 0.1064 0.7985 0.428 Uiso 1 1 calc R
C69 C 0.771(2) 0.0433(18) 0.889(2) 0.25(2) Uani 1 1 d .
H69A H 0.8181 0.0179 0.8948 0.376 Uiso 1 1 calc R
H69B H 0.7160 0.0257 0.8917 0.376 Uiso 1 1 calc R
H69C H 0.7874 0.0681 0.9378 0.376 Uiso 1 1 calc R

loop_
_atom_site_aniso_label
_atom_site_aniso_U_11
_atom_site_aniso_U_22
_atom_site_aniso_U_33
_atom_site_aniso_U_23
_atom_site_aniso_U_13
_atom_site_aniso_U_12
Re1 0.0484(3) 0.0324(2) 0.0321(2) 0.00622(16) 0.00686(18) 0.00896(18)
Re2 0.0376(2) 0.0367(2) 0.0639(3) 0.0003(2) -0.0146(2) 0.00228(19)
Re3 0.0508(3) 0.0414(3) 0.0437(3) 0.00214(19) 0.0116(2) 0.0157(2)
N1 0.047(6) 0.039(5) 0.046(5) -0.002(4) -0.001(4) 0.001(4)
N2 0.043(5) 0.045(5) 0.032(5) 0.001(4) 0.001(4) 0.005(4)
N3 0.043(5) 0.030(4) 0.044(5) -0.001(4) -0.004(4) 0.003(4)
N4 0.039(5) 0.030(4) 0.050(5) -0.005(4) -0.006(4) 0.000(4)
N5 0.036(5) 0.027(4) 0.038(5) -0.003(3) -0.002(4) -0.003(3)
N6 0.039(5) 0.035(5) 0.040(5) 0.009(4) 0.012(4) 0.008(4)
N7 0.046(5) 0.034(5) 0.042(5) 0.006(4) 0.013(4) 0.000(4)
N8 0.041(5) 0.036(5) 0.069(6) 0.003(4) 0.008(4) 0.003(4)
N9 0.044(6) 0.054(6) 0.068(7) -0.004(5) 0.006(5) 0.006(5)
N10 0.027(5) 0.089(7) 0.042(6) 0.006(5) 0.003(4) 0.003(5)
N11 0.059(6) 0.047(5) 0.032(5) 0.003(4) 0.006(4) 0.014(5)
N12 0.045(5) 0.032(4) 0.033(4) 0.005(4) 0.004(4) 0.008(4)
N13 0.029(4) 0.033(4) 0.046(5) -0.002(4) 0.001(4) 0.000(3)
N14 0.044(5) 0.024(4) 0.044(5) 0.002(4) 0.005(4) 0.004(4)
N15 0.048(5) 0.033(4) 0.038(5) 0.000(4) 0.010(4) 0.009(4)
O1 0.066(7) 0.138(11) 0.075(7) 0.043(7) -0.006(6) 0.020(7)
O2 0.046(6) 0.103(10) 0.205(16) -0.012(10) 0.015(8) -0.013(6)
O3 0.116(11) 0.069(8) 0.185(15) 0.035(9) -0.050(10) 0.023(8)
O4 0.111(10) 0.105(9) 0.081(8) -0.037(7) -0.037(7) -0.005(8)
O5 0.115(10) 0.062(7) 0.114(9) 0.016(6) 0.042(8) -0.028(7)
O6 0.181(13) 0.075(7) 0.050(6) 0.013(5) 0.056(7) 0.037(8)
O7 0.102(10) 0.129(11) 0.108(10) 0.018(8) -0.030(8) 0.070(9)
O8 0.159(13) 0.044(6) 0.107(9) -0.025(6) 0.031(9) 0.016(7)
O9 0.102(9) 0.113(10) 0.104(9) 0.010(7) 0.061(8) 0.034(8)
O10 0.128(11) 0.122(11) 0.141(12) -0.046(9) 0.075(10) -0.068(9)
O11 0.25(3) 0.23(3) 0.26(3) -0.04(2) 0.10(3) -0.12(2)
C1 0.068(8) 0.031(6) 0.050(7) -0.004(5) 0.002(6) -0.003(5)
C2 0.101(12) 0.033(6) 0.070(9) -0.016(6) 0.014(8) -0.013(7)
C3 0.077(10) 0.038(7) 0.078(10) -0.016(6) -0.007(8) -0.016(6)
C4 0.063(8) 0.046(7) 0.062(8) -0.007(6) -0.014(6) -0.018(6)
C5 0.043(6) 0.032(5) 0.044(6) -0.005(4) -0.001(5) -0.005(5)
C6 0.048(6) 0.033(5) 0.039(6) -0.008(4) 0.007(5) -0.007(5)
C7 0.028(5) 0.024(5) 0.049(6) 0.000(4) -0.006(4) -0.002(4)
C8 0.041(6) 0.023(5) 0.041(6) 0.009(4) 0.002(5) 0.001(4)
C9 0.029(5) 0.027(5) 0.034(5) 0.013(4) -0.001(4) 0.003(4)
C10 0.034(5) 0.027(5) 0.031(5) 0.011(4) -0.005(4) 0.008(4)
C11 0.040(6) 0.035(5) 0.040(6) 0.004(4) 0.003(5) 0.002(4)
C12 0.025(5) 0.033(5) 0.033(5) 0.014(4) -0.004(4) -0.001(4)
C13 0.038(6) 0.035(5) 0.041(6) 0.014(4) 0.007(5) 0.011(4)
C14 0.039(6) 0.033(6) 0.079(9) 0.002(6) 0.004(6) 0.006(5)
C15 0.053(8) 0.059(8) 0.064(8) 0.007(7) 0.013(7) 0.022(6)
C16 0.068(9) 0.057(8) 0.082(11) 0.008(7) 0.017(8) 0.015(7)
C17 0.067(9) 0.068(10) 0.090(11) 0.021(8) 0.035(9) 0.014(8)
C18 0.084(11) 0.050(8) 0.110(14) 0.007(9) 0.027(10) 0.005(8)
C19 0.061(9) 0.059(9) 0.101(13) 0.010(8) 0.018(9) 0.007(7)
C26 0.057(8) 0.070(9) 0.053(8) 0.002(7) 0.019(7) 0.010(7)
C27 0.100(11) 0.047(8) 0.053(8) -0.003(6) 0.021(8) 0.023(7)
C28 0.051(7) 0.043(6) 0.030(5) 0.004(4) 0.006(5) 0.015(5)
C29 0.077(9) 0.039(6) 0.038(6) 0.001(5) 0.007(6) 0.013(6)
C30 0.076(9) 0.049(7) 0.046(7) 0.001(5) 0.021(6) 0.024(6)
C31 0.086(10) 0.034(6) 0.061(8) -0.002(6) 0.020(7) 0.002(6)
C32 0.096(11) 0.054(8) 0.067(9) -0.001(7) 0.039(8) 0.024(8)
C33 0.071(9) 0.042(6) 0.053(7) 0.000(5) 0.023(7) 0.011(6)
C34 0.060(8) 0.035(6) 0.053(7) -0.002(5) 0.011(6) 0.005(5)
C35 0.060(7) 0.031(5) 0.029(5) -0.001(4) 0.001(5) 0.007(5)
C36 0.059(7) 0.040(6) 0.032(6) -0.002(5) -0.003(5) 0.002(5)
C38 0.081(10) 0.046(7) 0.054(8) 0.017(6) 0.022(7) -0.006(7)
C39 0.059(8) 0.060(8) 0.049(7) 0.002(6) -0.012(6) 0.009(7)
C40 0.088(10) 0.036(6) 0.040(7) 0.010(5) 0.014(7) 0.018(6)
C41 0.039(8) 0.054(8) 0.121(14) -0.006(8) -0.003(8) 0.003(6)
C42 0.064(9) 0.054(8) 0.063(9) 0.002(7) -0.030(7) -0.004(7)
C44 0.160(17) 0.076(10) 0.040(8) -0.006(7) 0.026(9) 0.063(11)
C45 0.30(3) 0.074(12) 0.068(12) 0.000(9) 0.051(16) 0.092(17)
C46 0.24(3) 0.088(13) 0.037(8) 0.000(8) 0.013(12) 0.058(15)
C47 0.161(18) 0.057(9) 0.038(7) 0.000(6) 0.001(9) 0.038(10)
C48 0.036(5) 0.034(5) 0.031(5) 0.006(4) 0.008(4) 0.008(4)
C49 0.049(7) 0.038(6) 0.071(8) 0.009(6) 0.029(6) 0.007(5)
C50 0.052(7) 0.039(6) 0.052(7) 0.009(5) 0.023(6) 0.006(5)
C51 0.074(10) 0.071(9) 0.075(9) 0.020(7) 0.044(8) 0.020(8)
C52 0.089(13) 0.121(15) 0.137(17) 0.069(13) 0.080(13) 0.025(11)
C53 0.083(12) 0.123(16) 0.16(2) 0.040(15) 0.083(14) 0.047(12)
C54 0.065(9) 0.092(12) 0.106(13) 0.039(10) 0.052(9) 0.032(8)
C56 0.061(9) 0.056(9) 0.106(13) 0.010(8) -0.028(9) 0.011(7)
C57 0.042(6) 0.031(5) 0.037(6) 0.001(4) 0.000(5) 0.013(4)
C58 0.071(9) 0.076(10) 0.069(9) 0.019(7) 0.042(8) 0.035(8)
C59 0.044(6) 0.029(5) 0.041(6) 0.000(4) -0.007(5) -0.002(4)
C60 0.076(9) 0.046(7) 0.038(6) -0.008(5) 0.002(6) 0.001(6)
C61 0.064(9) 0.055(8) 0.053(8) -0.007(6) -0.021(7) -0.013(7)
C62 0.042(7) 0.084(10) 0.074(10) -0.020(8) -0.005(7) -0.015(7)
C63 0.047(7) 0.061(8) 0.058(8) 0.002(6) 0.004(6) -0.004(6)
C64 0.080(11) 0.071(10) 0.109(14) -0.012(9) 0.050(11) -0.020(9)
C65 0.14(2) 0.15(2) 0.16(2) 0.057(19) 0.005(18) -0.052(18)
C66 0.083(13) 0.123(17) 0.129(18) 0.005(14) 0.029(13) -0.018(12)
C67 0.24(5) 0.22(4) 0.23(5) -0.03(4) 0.15(4) -0.13(4)
C68 0.32(7) 0.17(4) 0.35(7) -0.04(4) 0.06(5) -0.05(4)
C69 0.14(3) 0.44(7) 0.15(3) 0.06(4) 0.00(2) -0.11(4)

loop_
_atom_type_symbol
_atom_type_description
_atom_type_scat_dispersion_real
_atom_type_scat_dispersion_imag
_atom_type_scat_source
C C 0.0033 0.0016 'International Tables Vol C Tables 4.2.6.8 and 6.1.1.4'
H H 0.0000 0.0000 'International Tables Vol C Tables 4.2.6.8 and 6.1.1.4'
N N 0.0061 0.0033 'International Tables Vol C Tables 4.2.6.8 and 6.1.1.4'
O O 0.0106 0.0060 'International Tables Vol C Tables 4.2.6.8 and 6.1.1.4'
Re Re -1.0185 7.2310 'International Tables Vol C Tables 4.2.6.8 and 6.1.1.4'

loop_
_geom_angle_atom_site_label_1
_geom_angle_atom_site_label_2
_geom_angle_atom_site_label_3
_geom_angle
_geom_angle_site_symmetry_1
_geom_angle_site_symmetry_3
C39 Re1 C40 87.1(6) . .
C39 Re1 C38 90.9(6) . .
C40 Re1 C38 88.6(6) . .
C39 Re1 N2 91.6(5) . .
C40 Re1 N2 93.2(5) . .
C38 Re1 N2 177.0(5) . .
C39 Re1 N13 92.9(5) . 3_756
C40 Re1 N13 178.9(5) . 3_756
C38 Re1 N13 90.4(5) . 3_756
N2 Re1 N13 87.8(3) . 3_756
C39 Re1 N7 173.2(5) . .
C40 Re1 N7 96.7(4) . .
C38 Re1 N7 94.8(5) . .
N2 Re1 N7 82.6(3) . .
N13 Re1 N7 83.4(3) 3_756 .
C41 Re2 C42 88.2(7) . .
C41 Re2 C56 90.3(7) . .
C42 Re2 C56 87.8(7) . .
C41 Re2 N8 91.6(6) . 3_756
C42 Re2 N8 179.7(5) . 3_756
C56 Re2 N8 91.9(6) . 3_756
C41 Re2 N3 176.1(5) . .
C42 Re2 N3 90.6(5) . .
C56 Re2 N3 93.5(6) . .
N8 Re2 N3 89.6(3) 3_756 .
C41 Re2 N4 94.3(5) . .
C42 Re2 N4 97.2(5) . .
C56 Re2 N4 173.3(5) . .
N8 Re2 N4 83.1(3) 3_756 .
N3 Re2 N4 82.2(3) . .
C58 Re3 C26 86.4(6) . .
C58 Re3 C27 86.9(7) . .
C26 Re3 C27 89.0(6) . .
C58 Re3 N10 91.3(6) . .
C26 Re3 N10 90.5(5) . .
C27 Re3 N10 178.2(5) . .
C58 Re3 N15 178.4(5) . .
C26 Re3 N15 95.1(4) . .
C27 Re3 N15 92.6(5) . .
N10 Re3 N15 89.2(3) . .
C58 Re3 N11 98.7(5) . .
C26 Re3 N11 171.1(5) . .
C27 Re3 N11 98.6(5) . .
N10 Re3 N11 82.1(4) . .
N15 Re3 N11 79.9(3) . .
N2 N1 N3 111.4(9) . .
N1 N2 C35 107.3(9) . .
N1 N2 Re1 122.1(7) . .
C35 N2 Re1 130.1(8) . .
N1 N3 C36 107.7(9) . .
N1 N3 Re2 125.0(7) . .
C36 N3 Re2 127.3(7) . .
C7 N4 C5 104.3(8) . .
C7 N4 Re2 126.9(7) . .
C5 N4 Re2 128.7(7) . .
C7 N5 C6 106.0(8) . .
C7 N5 C8 128.8(8) . .
C6 N5 C8 124.8(8) . .
C48 N6 C49 106.7(8) . .
C48 N6 C13 129.1(8) . .
C49 N6 C13 124.1(9) . .
C48 N7 C50 106.4(9) . .
C48 N7 Re1 125.3(7) . .
C50 N7 Re1 128.2(7) . .
N9 N8 C14 106.0(10) . .
N9 N8 Re2 123.4(8) . 3_756
C14 N8 Re2 130.2(8) . 3_756
N10 N9 N8 113.3(10) . .
N9 N10 C15 103.1(10) . .
N9 N10 Re3 124.9(8) . .
C15 N10 Re3 131.8(9) . .
C28 N11 C30 105.4(9) . .
C28 N11 Re3 125.3(7) . .
C30 N11 Re3 129.1(7) . .
C28 N12 C29 105.1(9) . .
C28 N12 C11 130.2(9) . .
C29 N12 C11 124.5(9) . .
N14 N13 C57 107.9(9) . .
N14 N13 Re1 122.6(6) . 3_756
C57 N13 Re1 128.3(7) . 3_756
N13 N14 N15 110.6(8) . .
N14 N15 C59 106.3(9) . .
N14 N15 Re3 123.7(7) . .
C59 N15 Re3 129.9(7) . .
C6 C1 C2 115.5(12) . .
C6 C1 H1 122.2 . .
C2 C1 H1 122.2 . .
C1 C2 C3 122.5(12) . .
C1 C2 H2 118.8 . .
C3 C2 H2 118.8 . .
C4 C3 C2 121.2(12) . .
C4 C3 H3 119.4 . .
C2 C3 H3 119.4 . .
C3 C4 C5 118.7(13) . .
C3 C4 H4 120.6 . .
C5 C4 H4 120.6 . .
C6 C5 N4 109.9(9) . .
C6 C5 C4 118.9(10) . .
N4 C5 C4 131.2(11) . .
C1 C6 C5 123.2(10) . .
C1 C6 N5 130.9(11) . .
C5 C6 N5 105.9(9) . .
N4 C7 N5 113.9(8) . .
N4 C7 H7 123.0 . .
N5 C7 H7 123.0 . .
N5 C8 C9 114.5(7) . .
N5 C8 H8A 108.6 . .
C9 C8 H8A 108.6 . .
N5 C8 H8B 108.6 . .
C9 C8 H8B 108.6 . .
H8A C8 H8B 107.6 . .
C10 C9 C12 120.6(9) . 3_756
C10 C9 C8 119.4(9) . .
C12 C9 C8 120.0(9) 3_756 .
C12 C10 C9 118.9(9) . .
C12 C10 C11 121.3(9) . .
C9 C10 C11 119.8(9) . .
N12 C11 C10 115.5(8) . .
N12 C11 H11A 108.4 . .
C10 C11 H11A 108.4 . .
N12 C11 H11B 108.4 . .
C10 C11 H11B 108.4 . .
H11A C11 H11B 107.5 . .
C10 C12 C9 120.5(9) . 3_756
C10 C12 C13 119.4(9) . .
C9 C12 C13 120.0(9) 3_756 .
N6 C13 C12 113.3(8) . .
N6 C13 H13A 108.9 . .
C12 C13 H13A 108.9 . .
N6 C13 H13B 108.9 . .
C12 C13 H13B 108.9 . .
H13A C13 H13B 107.7 . .
C15 C14 N8 108.8(11) . .
C15 C14 C19 120.6(14) . .
N8 C14 C19 130.5(13) . .
C14 C15 C16 123.0(14) . .
C14 C15 N10 108.8(12) . .
C16 C15 N10 128.2(13) . .
C17 C16 C15 117.5(15) . .
C17 C16 H16 121.3 . .
C15 C16 H16 121.3 . .
C16 C17 C18 119.2(15) . .
C16 C17 H17 120.4 . .
C18 C17 H17 120.4 . .
C19 C18 C17 122.9(16) . .
C19 C18 H18 118.6 . .
C17 C18 H18 118.6 . .
C18 C19 C14 116.8(16) . .
C18 C19 H19 121.6 . .
C14 C19 H19 121.6 . .
O1 C26 Re3 176.2(14) . .
O8 C27 Re3 176.4(15) . .
N11 C28 N12 113.9(9) . .
N11 C28 H28 123.1 . .
N12 C28 H28 123.1 . .
C47 C29 C30 122.1(12) . .
C47 C29 N12 131.0(11) . .
C30 C29 N12 106.8(10) . .
C44 C30 N11 131.1(12) . .
C44 C30 C29 120.1(12) . .
N11 C30 C29 108.7(10) . .
C34 C31 C32 122.3(12) . .
C34 C31 H31 118.8 . .
C32 C31 H31 118.8 . .
C33 C32 C31 122.6(13) . .
C33 C32 H32 118.7 . .
C31 C32 H32 118.7 . .
C32 C33 C35 115.3(13) . .
C32 C33 H33 122.4 . .
C35 C33 H33 122.4 . .
C31 C34 C36 117.3(12) . .
C31 C34 H34 121.3 . .
C36 C34 H34 121.3 . .
N2 C35 C36 106.9(10) . .
N2 C35 C33 131.2(11) . .
C36 C35 C33 121.9(10) . .
N3 C36 C35 106.7(10) . .
N3 C36 C34 132.6(12) . .
C35 C36 C34 120.5(11) . .
O5 C38 Re1 178.9(14) . .
O7 C39 Re1 178.3(15) . .
O6 C40 Re1 176.6(11) . .
O2 C41 Re2 177.1(16) . .
O4 C42 Re2 179.7(16) . .
C45 C44 C30 117.7(15) . .
C45 C44 H44 121.2 . .
C30 C44 H44 121.2 . .
C44 C45 C46 123.5(15) . .
C44 C45 H45 118.3 . .
C46 C45 H45 118.3 . .
C45 C46 C47 120.7(16) . .
C45 C46 H46 119.7 . .
C47 C46 H46 119.7 . .
C29 C47 C46 115.7(14) . .
C29 C47 H47 122.2 . .
C46 C47 H47 122.2 . .
N7 C48 N6 113.3(9) . .
N7 C48 H48 123.3 . .
N6 C48 H48 123.3 . .
C54 C49 N6 133.1(12) . .
C54 C49 C50 121.0(11) . .
N6 C49 C50 105.9(9) . .
N7 C50 C51 131.9(11) . .
N7 C50 C49 107.6(9) . .
C51 C50 C49 120.5(11) . .
C52 C51 C50 118.0(13) . .
C52 C51 H51 121.0 . .
C50 C51 H51 121.0 . .
C51 C52 C53 120.7(14) . .
C51 C52 H52 119.6 . .
C53 C52 H52 119.6 . .
C54 C53 C52 122.7(15) . .
C54 C53 H53 118.6 . .
C52 C53 H53 118.6 . .
C53 C54 C49 117.1(15) . .
C53 C54 H54 121.5 . .
C49 C54 H54 121.5 . .
O3 C56 Re2 178.1(17) . .
N13 C57 C59 107.5(9) . .
N13 C57 C63 130.2(11) . .
C59 C57 C63 122.1(10) . .
O9 C58 Re3 177.0(13) . .
C57 C59 N15 107.7(9) . .
C57 C59 C60 121.5(11) . .
N15 C59 C60 130.7(11) . .
C61 C60 C59 115.2(12) . .
C61 C60 H60 122.4 . .
C59 C60 H60 122.4 . .
C60 C61 C62 123.2(12) . .
C60 C61 H61 118.4 . .
C62 C61 H61 118.4 . .
C63 C62 C61 123.2(13) . .
C63 C62 H62 118.4 . .
C61 C62 H62 118.4 . .
C62 C63 C57 114.7(13) . .
C62 C63 H63 122.7 . .
C57 C63 H63 122.7 . .
O10 C64 C65 120(2) . .
O10 C64 C66 121.1(19) . .
C65 C64 C66 118.4(17) . .
C64 C65 H65A 109.5 . .
C64 C65 H65B 109.5 . .
H65A C65 H65B 109.5 . .
C64 C65 H65C 109.5 . .
H65A C65 H65C 109.5 . .
H65B C65 H65C 109.5 . .
C64 C66 H66A 109.5 . .
C64 C66 H66B 109.5 . .
H66A C66 H66B 109.5 . .
C64 C66 H66C 109.5 . .
H66A C66 H66C 109.5 . .
H66B C66 H66C 109.5 . .
O11 C67 C68 130(5) . .
O11 C67 C69 120(6) . .
C68 C67 C69 110(4) . .
C67 C68 H68A 109.5 . .
C67 C68 H68B 109.5 . .
H68A C68 H68B 109.5 . .
C67 C68 H68C 109.5 . .
H68A C68 H68C 109.5 . .
H68B C68 H68C 109.5 . .
C67 C69 H69A 109.5 . .
C67 C69 H69B 109.5 . .
H69A C69 H69B 109.5 . .
C67 C69 H69C 109.5 . .
H69A C69 H69C 109.5 . .
H69B C69 H69C 109.5 . .

loop_
_geom_bond_atom_site_label_1
_geom_bond_atom_site_label_2
_geom_bond_distance
_geom_bond_site_symmetry_2
Re1 C39 1.895(13) .
Re1 C40 1.911(13) .
Re1 C38 1.932(13) .
Re1 N2 2.173(9) .
Re1 N13 2.182(9) 3_756
Re1 N7 2.187(9) .
Re2 C41 1.908(16) .
Re2 C42 1.916(15) .
Re2 C56 1.922(14) .
Re2 N8 2.172(10) 3_756
Re2 N3 2.171(9) .
Re2 N4 2.179(9) .
Re3 C58 1.914(13) .
Re3 C26 1.926(14) .
Re3 C27 1.935(14) .
Re3 N10 2.118(11) .
Re3 N15 2.157(9) .
Re3 N11 2.206(9) .
N1 N2 1.318(13) .
N1 N3 1.320(12) .
N2 C35 1.372(13) .
N3 C36 1.365(15) .
N4 C7 1.333(12) .
N4 C5 1.390(13) .
N5 C7 1.341(12) .
N5 C6 1.402(13) .
N5 C8 1.448(12) .
N6 C48 1.330(12) .
N6 C49 1.394(14) .
N6 C13 1.467(12) .
N7 C48 1.317(12) .
N7 C50 1.386(14) .
N8 N9 1.310(13) .
N8 C14 1.364(16) .
N8 Re2 2.172(10) 3_756
N9 N10 1.339(14) .
N10 C15 1.408(17) .
N11 C28 1.327(13) .
N11 C30 1.381(15) .
N12 C28 1.347(13) .
N12 C29 1.402(14) .
N12 C11 1.451(12) .
N13 N14 1.318(12) .
N13 C57 1.349(13) .
N13 Re1 2.182(9) 3_756
N14 N15 1.337(12) .
N15 C59 1.368(14) .
O1 C26 1.138(16) .
O2 C41 1.136(17) .
O3 C56 1.123(17) .
O4 C42 1.127(17) .
O5 C38 1.144(16) .
O6 C40 1.134(14) .
O7 C39 1.137(15) .
O8 C27 1.131(16) .
O9 C58 1.142(15) .
O10 C64 1.205(18) .
O11 C67 1.25(4) .
C1 C6 1.372(15) .
C1 C2 1.378(18) .
C1 H1 0.9500 .
C2 C3 1.38(2) .
C2 H2 0.9500 .
C3 C4 1.335(18) .
C3 H3 0.9500 .
C4 C5 1.401(15) .
C4 H4 0.9500 .
C5 C6 1.385(15) .
C7 H7 0.9500 .
C8 C9 1.520(13) .
C8 H8A 0.9900 .
C8 H8B 0.9900 .
C9 C10 1.404(14) .
C9 C12 1.419(14) 3_756
C10 C12 1.395(13) .
C10 C11 1.513(14) .
C11 H11A 0.9900 .
C11 H11B 0.9900 .
C12 C9 1.419(14) 3_756
C12 C13 1.534(14) .
C13 H13A 0.9900 .
C13 H13B 0.9900 .
C14 C15 1.319(18) .
C14 C19 1.430(19) .
C15 C16 1.39(2) .
C16 C17 1.37(2) .
C16 H16 0.9500 .
C17 C18 1.42(2) .
C17 H17 0.9500 .
C18 C19 1.33(2) .
C18 H18 0.9500 .
C19 H19 0.9500 .
C28 H28 0.9500 .
C29 C47 1.381(18) .
C29 C30 1.391(16) .
C30 C44 1.378(17) .
C31 C34 1.337(18) .
C31 C32 1.39(2) .
C31 H31 0.9500 .
C32 C33 1.389(18) .
C32 H32 0.9500 .
C33 C35 1.407(17) .
C33 H33 0.9500 .
C34 C36 1.424(15) .
C34 H34 0.9500 .
C35 C36 1.388(17) .
C44 C45 1.33(2) .
C44 H44 0.9500 .
C45 C46 1.37(3) .
C45 H45 0.9500 .
C46 C47 1.39(2) .
C46 H46 0.9500 .
C47 H47 0.9500 .
C48 H48 0.9500 .
C49 C54 1.381(17) .
C49 C50 1.410(16) .
C50 C51 1.387(16) .
C51 C52 1.36(2) .
C51 H51 0.9500 .
C52 C53 1.40(2) .
C52 H52 0.9500 .
C53 C54 1.36(2) .
C53 H53 0.9500 .
C54 H54 0.9500 .
C57 C59 1.363(16) .
C57 C63 1.434(16) .
C59 C60 1.423(15) .
C60 C61 1.368(19) .
C60 H60 0.9500 .
C61 C62 1.37(2) .
C61 H61 0.9500 .
C62 C63 1.366(18) .
C62 H62 0.9500 .
C63 H63 0.9500 .
C64 C65 1.48(3) .
C64 C66 1.48(3) .
C65 H65A 0.9800 .
C65 H65B 0.9800 .
C65 H65C 0.9800 .
C66 H66A 0.9800 .
C66 H66B 0.9800 .
C66 H66C 0.9800 .
C67 C68 1.47(6) .
C67 C69 1.54(5) .
C68 H68A 0.9800 .
C68 H68B 0.9800 .
C68 H68C 0.9800 .
C69 H69A 0.9800 .
C69 H69B 0.9800 .
C69 H69C 0.9800 .

loop_
_geom_torsion_atom_site_label_1
_geom_torsion_atom_site_label_2
_geom_torsion_atom_site_label_3
_geom_torsion_atom_site_label_4
_geom_torsion
_geom_torsion_site_symmetry_1
_geom_torsion_site_symmetry_4
N3 N1 N2 C35 -1.6(11) . .
N3 N1 N2 Re1 -174.3(6) . .
C39 Re1 N2 N1 41.5(9) . .
C40 Re1 N2 N1 128.7(8) . .
C38 Re1 N2 N1 -104(10) . .
N13 Re1 N2 N1 -51.4(8) 3_756 .
N7 Re1 N2 N1 -135.0(8) . .
C39 Re1 N2 C35 -129.3(10) . .
C40 Re1 N2 C35 -42.1(9) . .
C38 Re1 N2 C35 85(10) . .
N13 Re1 N2 C35 137.8(9) 3_756 .
N7 Re1 N2 C35 54.2(9) . .
N2 N1 N3 C36 0.5(12) . .
N2 N1 N3 Re2 179.4(6) . .
C41 Re2 N3 N1 154(8) . .
C42 Re2 N3 N1 -132.8(9) . .
C56 Re2 N3 N1 -44.9(10) . .
N8 Re2 N3 N1 47.0(8) 3_756 .
N4 Re2 N3 N1 130.1(9) . .
C41 Re2 N3 C36 -27(9) . .
C42 Re2 N3 C36 45.9(9) . .
C56 Re2 N3 C36 133.7(10) . .
N8 Re2 N3 C36 -134.3(9) 3_756 .
N4 Re2 N3 C36 -51.3(9) . .
C41 Re2 N4 C7 132.3(11) . .
C42 Re2 N4 C7 -138.9(10) . .
C56 Re2 N4 C7 0(6) . .
N8 Re2 N4 C7 41.3(10) 3_756 .
N3 Re2 N4 C7 -49.3(9) . .
C41 Re2 N4 C5 -51.8(11) . .
C42 Re2 N4 C5 37.0(11) . .
C56 Re2 N4 C5 176(5) . .
N8 Re2 N4 C5 -142.8(10) 3_756 .
N3 Re2 N4 C5 126.6(10) . .
C39 Re1 N7 C48 16(4) . .
C40 Re1 N7 C48 139.4(9) . .
C38 Re1 N7 C48 -131.5(9) . .
N2 Re1 N7 C48 47.0(9) . .
N13 Re1 N7 C48 -41.6(8) 3_756 .
C39 Re1 N7 C50 -161(4) . .
C40 Re1 N7 C50 -37.2(10) . .
C38 Re1 N7 C50 51.9(10) . .
N2 Re1 N7 C50 -129.7(10) . .
N13 Re1 N7 C50 141.7(10) 3_756 .
C14 N8 N9 N10 0.1(12) . .
Re2 N8 N9 N10 173.6(7) 3_756 .
N8 N9 N10 C15 -0.3(12) . .
N8 N9 N10 Re3 -176.1(7) . .
C58 Re3 N10 N9 130.8(10) . .
C26 Re3 N10 N9 44.4(9) . .
C27 Re3 N10 N9 119(16) . .
N15 Re3 N10 N9 -50.8(9) . .
N11 Re3 N10 N9 -130.7(9) . .
C58 Re3 N10 C15 -43.7(11) . .
C26 Re3 N10 C15 -130.1(11) . .
C27 Re3 N10 C15 -56(16) . .
N15 Re3 N10 C15 134.8(10) . .
N11 Re3 N10 C15 54.9(10) . .
C58 Re3 N11 C28 130.1(11) . .
C26 Re3 N11 C28 6(4) . .
C27 Re3 N11 C28 -141.7(10) . .
N10 Re3 N11 C28 40.0(10) . .
N15 Re3 N11 C28 -50.6(10) . .
C58 Re3 N11 C30 -55.2(12) . .
C26 Re3 N11 C30 -179(47) . .
C27 Re3 N11 C30 32.9(12) . .
N10 Re3 N11 C30 -145.4(12) . .
N15 Re3 N11 C30 124.1(11) . .
C57 N13 N14 N15 0.4(11) . .
Re1 N13 N14 N15 -168.3(6) 3_756 .
N13 N14 N15 C59 0.7(11) . .
N13 N14 N15 Re3 178.7(6) . .
C58 Re3 N15 N14 155(18) . .
C26 Re3 N15 N14 -44.1(8) . .
C27 Re3 N15 N14 -133.3(8) . .
N10 Re3 N15 N14 46.4(8) . .
N11 Re3 N15 N14 128.5(8) . .
C58 Re3 N15 C59 -28(18) . .
C26 Re3 N15 C59 133.5(10) . .
C27 Re3 N15 C59 44.3(10) . .
N10 Re3 N15 C59 -136.1(9) . .
N11 Re3 N15 C59 -54.0(9) . .
C6 C1 C2 C3 1(2) . .
C1 C2 C3 C4 -2(3) . .
C2 C3 C4 C5 2(2) . .
C7 N4 C5 C6 1.4(13) . .
Re2 N4 C5 C6 -175.2(8) . .
C7 N4 C5 C4 179.7(14) . .
Re2 N4 C5 C4 3(2) . .
C3 C4 C5 C6 -2(2) . .
C3 C4 C5 N4 179.7(14) . .
C2 C1 C6 C5 -1.1(19) . .
C2 C1 C6 N5 -179.9(12) . .
N4 C5 C6 C1 -179.9(11) . .
C4 C5 C6 C1 1.5(19) . .
N4 C5 C6 N5 -0.9(13) . .
C4 C5 C6 N5 -179.4(11) . .
C7 N5 C6 C1 178.9(12) . .
C8 N5 C6 C1 6.3(19) . .
C7 N5 C6 C5 0.0(12) . .
C8 N5 C6 C5 -172.7(10) . .
C5 N4 C7 N5 -1.5(13) . .
Re2 N4 C7 N5 175.2(7) . .
C6 N5 C7 N4 1.0(13) . .
C8 N5 C7 N4 173.3(10) . .
C7 N5 C8 C9 15.4(15) . .
C6 N5 C8 C9 -173.7(9) . .
N5 C8 C9 C10 86.7(11) . .
N5 C8 C9 C12 -94.7(11) . 3_756
C12 C9 C10 C12 -1.0(14) 3_756 .
C8 C9 C10 C12 177.6(8) . .
C12 C9 C10 C11 175.9(8) 3_756 .
C8 C9 C10 C11 -5.5(12) . .
C28 N12 C11 C10 14.9(16) . .
C29 N12 C11 C10 -171.0(10) . .
C12 C10 C11 N12 -95.3(11) . .
C9 C10 C11 N12 87.9(11) . .
C9 C10 C12 C9 1.0(14) . 3_756
C11 C10 C12 C9 -175.9(8) . 3_756
C9 C10 C12 C13 -176.5(8) . .
C11 C10 C12 C13 6.6(13) . .
C48 N6 C13 C12 -6.4(16) . .
C49 N6 C13 C12 177.3(10) . .
C10 C12 C13 N6 -91.2(11) . .
C9 C12 C13 N6 91.3(11) 3_756 .
N9 N8 C14 C15 0.3(13) . .
Re2 N8 C14 C15 -172.7(8) 3_756 .
N9 N8 C14 C19 179.6(13) . .
Re2 N8 C14 C19 6.6(19) 3_756 .
N8 C14 C15 C16 178.1(12) . .
C19 C14 C15 C16 -1(2) . .
N8 C14 C15 N10 -0.5(14) . .
C19 C14 C15 N10 -179.9(11) . .
N9 N10 C15 C14 0.5(13) . .
Re3 N10 C15 C14 175.8(8) . .
N9 N10 C15 C16 -177.9(13) . .
Re3 N10 C15 C16 -3(2) . .
C14 C15 C16 C17 1(2) . .
N10 C15 C16 C17 179.2(13) . .
C15 C16 C17 C18 -1(2) . .
C16 C17 C18 C19 1(2) . .
C17 C18 C19 C14 -1(2) . .
C15 C14 C19 C18 2(2) . .
N8 C14 C19 C18 -177.7(13) . .
C58 Re3 C26 O1 -78(19) . .
C27 Re3 C26 O1 -164(19) . .
N10 Re3 C26 O1 14(19) . .
N15 Re3 C26 O1 103(19) . .
N11 Re3 C26 O1 47(21) . .
C58 Re3 C27 O8 -33(21) . .
C26 Re3 C27 O8 53(21) . .
N10 Re3 C27 O8 -21(33) . .
N15 Re3 C27 O8 149(21) . .
N11 Re3 C27 O8 -131(21) . .
C30 N11 C28 N12 -1.6(14) . .
Re3 N11 C28 N12 174.1(7) . .
C29 N12 C28 N11 -0.2(14) . .
C11 N12 C28 N11 174.7(10) . .
C28 N12 C29 C47 -179.9(17) . .
C11 N12 C29 C47 5(2) . .
C28 N12 C29 C30 1.9(14) . .
C11 N12 C29 C30 -173.4(11) . .
C28 N11 C30 C44 179.1(17) . .
Re3 N11 C30 C44 4(2) . .
C28 N11 C30 C29 2.8(15) . .
Re3 N11 C30 C29 -172.8(9) . .
C47 C29 C30 C44 2(2) . .
N12 C29 C30 C44 -179.7(14) . .
C47 C29 C30 N11 178.6(15) . .
N12 C29 C30 N11 -2.9(15) . .
C34 C31 C32 C33 -1(2) . .
C31 C32 C33 C35 2(2) . .
C32 C31 C34 C36 1(2) . .
N1 N2 C35 C36 2.0(11) . .
Re1 N2 C35 C36 173.9(7) . .
N1 N2 C35 C33 -177.4(11) . .
Re1 N2 C35 C33 -5.5(17) . .
C32 C33 C35 N2 177.2(12) . .
C32 C33 C35 C36 -2.1(17) . .
N1 N3 C36 C35 0.7(12) . .
Re2 N3 C36 C35 -178.1(7) . .
N1 N3 C36 C34 175.6(12) . .
Re2 N3 C36 C34 -3.2(18) . .
N2 C35 C36 N3 -1.7(11) . .
C33 C35 C36 N3 177.8(10) . .
N2 C35 C36 C34 -177.3(10) . .
C33 C35 C36 C34 2.1(17) . .
C31 C34 C36 N3 -176.0(12) . .
C31 C34 C36 C35 -1.6(17) . .
C39 Re1 C38 O5 165(100) . .
C40 Re1 C38 O5 78(66) . .
N2 Re1 C38 O5 -49(72) . .
N13 Re1 C38 O5 -102(66) 3_756 .
N7 Re1 C38 O5 -19(66) . .
C40 Re1 C39 O7 23(48) . .
C38 Re1 C39 O7 -66(48) . .
N2 Re1 C39 O7 116(48) . .
N13 Re1 C39 O7 -156(48) 3_756 .
N7 Re1 C39 O7 147(46) . .
C39 Re1 C40 O6 -35(25) . .
C38 Re1 C40 O6 56(25) . .
N2 Re1 C40 O6 -126(25) . .
N13 Re1 C40 O6 58(42) 3_756 .
N7 Re1 C40 O6 151(25) . .
C42 Re2 C41 O2 -15(33) . .
C56 Re2 C41 O2 -103(33) . .
N8 Re2 C41 O2 165(33) 3_756 .
N3 Re2 C41 O2 58(38) . .
N4 Re2 C41 O2 82(33) . .
C41 Re2 C42 O4 -18(100) . .
C56 Re2 C42 O4 72(100) . .
N8 Re2 C42 O4 24(100) 3_756 .
N3 Re2 C42 O4 166(100) . .
N4 Re2 C42 O4 -112(100) . .
N11 C30 C44 C45 -177(2) . .
C29 C30 C44 C45 -1(3) . .
C30 C44 C45 C46 3(4) . .
C44 C45 C46 C47 -6(4) . .
C30 C29 C47 C46 -4(3) . .
N12 C29 C47 C46 177.8(18) . .
C45 C46 C47 C29 6(4) . .
C50 N7 C48 N6 0.0(12) . .
Re1 N7 C48 N6 -177.3(7) . .
C49 N6 C48 N7 -0.5(13) . .
C13 N6 C48 N7 -177.2(10) . .
C48 N6 C49 C54 -178.5(16) . .
C13 N6 C49 C54 -2(2) . .
C48 N6 C49 C50 0.7(13) . .
C13 N6 C49 C50 177.7(10) . .
C48 N7 C50 C51 -179.6(14) . .
Re1 N7 C50 C51 -2(2) . .
C48 N7 C50 C49 0.5(13) . .
Re1 N7 C50 C49 177.6(8) . .
C54 C49 C50 N7 178.6(13) . .
N6 C49 C50 N7 -0.7(13) . .
C54 C49 C50 C51 -1(2) . .
N6 C49 C50 C51 179.3(12) . .
N7 C50 C51 C52 179.4(16) . .
C49 C50 C51 C52 -1(2) . .
C50 C51 C52 C53 1(3) . .
C51 C52 C53 C54 0(4) . .
C52 C53 C54 C49 -2(3) . .
N6 C49 C54 C53 -178.3(17) . .
C50 C49 C54 C53 3(3) . .
C41 Re2 C56 O3 -104(59) . .
C42 Re2 C56 O3 168(59) . .
N8 Re2 C56 O3 -12(59) 3_756 .
N3 Re2 C56 O3 77(59) . .
N4 Re2 C56 O3 29(63) . .
N14 N13 C57 C59 -1.3(11) . .
Re1 N13 C57 C59 166.6(7) 3_756 .
N14 N13 C57 C63 -175.5(11) . .
Re1 N13 C57 C63 -7.7(16) 3_756 .
C26 Re3 C58 O9 -45(31) . .
C27 Re3 C58 O9 44(31) . .
N10 Re3 C58 O9 -136(31) . .
N15 Re3 C58 O9 116(27) . .
N11 Re3 C58 O9 142(31) . .
N13 C57 C59 N15 1.7(12) . .
C63 C57 C59 N15 176.5(10) . .
N13 C57 C59 C60 -175.6(10) . .
C63 C57 C59 C60 -0.7(17) . .
N14 N15 C59 C57 -1.5(11) . .
Re3 N15 C59 C57 -179.3(7) . .
N14 N15 C59 C60 175.4(11) . .
Re3 N15 C59 C60 -2.4(17) . .
C57 C59 C60 C61 0.1(17) . .
N15 C59 C60 C61 -176.4(11) . .
C59 C60 C61 C62 1(2) . .
C60 C61 C62 C63 -1(2) . .
C61 C62 C63 C57 1(2) . .
N13 C57 C63 C62 173.9(12) . .
C59 C57 C63 C62 0.4(18) . .
